data_4327975
loop_
_publ_author_name
'Linda Tjioe'
'Tanmaya Joshi'
'Craig M. Forsyth'
'Boujemaa Moubaraki'
'Keith S. Murray'
'Jo\"el Brugger'
'Bim Graham'
'Leone Spiccia'

_publ_contact_author_address
;Monash University
School of Chemistry
Wellington Rd
Clayton
Victoria, Australia, 3800
;
_publ_contact_author_email leone.spiccia@monash.edu
_publ_contact_author_fax +610399054597
_publ_contact_author_name 'Leone Spiccia'
_publ_contact_author_phone +610399054526
_publ_section_title
;
 Phosphodiester Cleavage Properties of Copper(II) Complexes of
 1,4,7-Triazacyclononane Ligands Bearing Single Alkyl Guanidine Pendants
;
_journal_name_full 'Inorganic Chemistry'
_journal_page_first 939
_journal_page_last 953
_journal_paper_doi 10.1021/ic2019814
_journal_volume 51
_journal_year 2012
_chemical_formula_moiety 'C11 H27 Cl2 Cu N6, Cl'
_chemical_formula_sum 'C11 H27 Cl3 Cu N6'
_chemical_formula_weight 413.28
_chemical_name_common (1-(4-Guanidinobutyl)-1,4,7-triazacyclononane)copper(II)perchlorate
_chemical_name_systematic
; 
 ? 
;
_space_group_IT_number 29
_symmetry_cell_setting orthorhombic
_symmetry_space_group_name_Hall 'P 2c -2ac'
_symmetry_space_group_name_H-M 'P c a 21'
_atom_sites_solution_hydrogens geom
_atom_sites_solution_primary direct
_atom_sites_solution_secondary difmap
_audit_creation_method SHELXL-97
_cell_angle_alpha 90.00
_cell_angle_beta 90.00
_cell_angle_gamma 90.00
_cell_formula_units_Z 4
_cell_length_a 13.418(2)
_cell_length_b 7.4563(15)
_cell_length_c 17.265(4)
_cell_measurement_temperature 123(2)
_cell_volume 1727.3(6)
_computing_cell_refinement 'Bruker Apex2 v2.0'
_computing_data_collection 'Bruker Apex2 v2.0'
_computing_data_reduction 'Bruker Apex2 v2.0'
_computing_molecular_graphics X-Seed
_computing_publication_material CIFTAB
_computing_structure_refinement 'SHELXL-97 (Sheldrick, 1997)'
_computing_structure_solution 'SHELXS-97 (Sheldrick, 1990)'
_diffrn_ambient_temperature 123(2)
_diffrn_measured_fraction_theta_full 0.996
_diffrn_measured_fraction_theta_max 0.996
_diffrn_measurement_device_type 'Bruker X8 Apex CCD'
_diffrn_measurement_method 'phi and omega scans'
_diffrn_radiation_monochromator graphite
_diffrn_radiation_source 'fine-focus sealed tube'
_diffrn_radiation_type MoK\a
_diffrn_radiation_wavelength 0.71073
_diffrn_reflns_av_R_equivalents 0.0617
_diffrn_reflns_av_sigmaI/netI 0.0813
_diffrn_reflns_limit_h_max 17
_diffrn_reflns_limit_h_min -10
_diffrn_reflns_limit_k_max 9
_diffrn_reflns_limit_k_min -7
_diffrn_reflns_limit_l_max 22
_diffrn_reflns_limit_l_min -22
_diffrn_reflns_number 10028
_diffrn_reflns_theta_full 27.49
_diffrn_reflns_theta_max 27.49
_diffrn_reflns_theta_min 3.04
_exptl_absorpt_coefficient_mu 1.731
_exptl_absorpt_correction_T_max 0.9184
_exptl_absorpt_correction_T_min 0.7813
_exptl_absorpt_correction_type multi-scan
_exptl_absorpt_process_details SADABS
_exptl_crystal_colour blue
_exptl_crystal_density_diffrn 1.589
_exptl_crystal_description block
_exptl_crystal_F_000 860
_exptl_crystal_size_max 0.15
_exptl_crystal_size_mid 0.12
_exptl_crystal_size_min 0.05
_refine_diff_density_max 1.586
_refine_diff_density_min -0.620
_refine_diff_density_rms 0.106
_refine_ls_abs_structure_details 'Flack H D (1983), Acta Cryst. A39, 876-881'
_refine_ls_abs_structure_Flack 0.305(16)
_refine_ls_extinction_method none
_refine_ls_goodness_of_fit_ref 0.987
_refine_ls_hydrogen_treatment mixed
_refine_ls_matrix_type full
_refine_ls_number_parameters 219
_refine_ls_number_reflns 3947
_refine_ls_number_restraints 4
_refine_ls_restrained_S_all 0.987
_refine_ls_R_factor_all 0.0649
_refine_ls_R_factor_gt 0.0471
_refine_ls_shift/su_max 0.005
_refine_ls_shift/su_mean 0.000
_refine_ls_structure_factor_coef Fsqd
_refine_ls_weighting_details 'calc w=1/[\s^2^(Fo^2^)+(0.0385P)^2^+0.0000P] where P=(Fo^2^+2Fc^2^)/3'
_refine_ls_weighting_scheme calc
_refine_ls_wR_factor_gt 0.0814
_refine_ls_wR_factor_ref 0.0887
_reflns_number_gt 3220
_reflns_number_total 3947
_reflns_threshold_expression >2sigma(I)
_cod_data_source_file ic2019814_si_001_1.cif
_cod_data_source_block C3
_cod_original_cell_volume 1727.4(6)
_cod_database_code 4327975

loop_
_symmetry_equiv_pos_as_xyz
'x, y, z'
'-x, -y, z+1/2'
'-x+1/2, y, z+1/2'
'x+1/2, -y, z'

loop_
_atom_site_label
_atom_site_type_symbol
_atom_site_fract_x
_atom_site_fract_y
_atom_site_fract_z
_atom_site_U_iso_or_equiv
_atom_site_adp_type
_atom_site_occupancy
_atom_site_symmetry_multiplicity
_atom_site_calc_flag
_atom_site_refinement_flags
Cu1 Cu 0.30053(3) 0.42588(6) 0.48185(3) 0.01460(12) Uani 1 1 d .
Cl1 Cl 0.43627(7) 0.59544(14) 0.45522(7) 0.0229(3) Uani 1 1 d .
N1 N 0.3499(3) 0.2231(5) 0.4131(2) 0.0179(9) Uani 1 1 d .
C1 C 0.4280(3) 0.1280(6) 0.4578(3) 0.0217(10) Uani 1 1 d .
H1A H 0.4871 0.2063 0.4635 0.026 Uiso 1 1 calc R
H1B H 0.4486 0.0185 0.4296 0.026 Uiso 1 1 calc R
Cl2 Cl 0.21183(8) 0.66734(13) 0.53015(7) 0.0200(2) Uani 1 1 d .
N2 N 0.1730(2) 0.2817(4) 0.4825(3) 0.0165(7) Uani 1 1 d D
C2 C 0.3888(3) 0.0774(5) 0.5371(3) 0.0186(10) Uani 1 1 d .
H2A H 0.3373 -0.0168 0.5316 0.022 Uiso 1 1 calc R
H2B H 0.4439 0.0279 0.5687 0.022 Uiso 1 1 calc R
Cl3 Cl 1.05095(8) 0.24370(17) 0.74457(7) 0.0243(3) Uani 1 1 d .
N3 N 0.3457(3) 0.2343(5) 0.5766(2) 0.0129(8) Uani 1 1 d .
C3 C 0.2465(3) 0.1990(6) 0.6108(3) 0.0202(10) Uani 1 1 d .
H3A H 0.2251 0.3050 0.6410 0.024 Uiso 1 1 calc R
H3B H 0.2514 0.0960 0.6468 0.024 Uiso 1 1 calc R
N4 N 0.6845(3) 0.3065(6) 0.7881(3) 0.0204(9) Uani 1 1 d .
C4 C 0.1683(3) 0.1582(6) 0.5494(3) 0.0206(11) Uani 1 1 d .
H4A H 0.1777 0.0338 0.5308 0.025 Uiso 1 1 calc R
H4B H 0.1013 0.1661 0.5731 0.025 Uiso 1 1 calc R
N5 N 0.8188(3) 0.2640(6) 0.7084(3) 0.0218(9) Uani 1 1 d .
C5 C 0.1685(3) 0.1957(6) 0.4056(3) 0.0215(10) Uani 1 1 d .
H5A H 0.1555 0.2873 0.3654 0.026 Uiso 1 1 calc R
H5B H 0.1134 0.1074 0.4044 0.026 Uiso 1 1 calc R
N6 N 0.8444(3) 0.3124(6) 0.8374(3) 0.0233(9) Uani 1 1 d D
C6 C 0.2669(3) 0.1021(6) 0.3891(3) 0.0229(11) Uani 1 1 d .
H6A H 0.2705 -0.0120 0.4184 0.027 Uiso 1 1 calc R
H6B H 0.2723 0.0744 0.3332 0.027 Uiso 1 1 calc R
C7 C 0.4154(3) 0.3123(5) 0.6334(3) 0.0187(10) Uani 1 1 d .
H7A H 0.3904 0.4316 0.6493 0.022 Uiso 1 1 calc R
H7B H 0.4810 0.3299 0.6081 0.022 Uiso 1 1 calc R
C8 C 0.4296(4) 0.1960(6) 0.7058(3) 0.0248(11) Uani 1 1 d .
H8A H 0.3653 0.1880 0.7337 0.030 Uiso 1 1 calc R
H8B H 0.4483 0.0733 0.6896 0.030 Uiso 1 1 calc R
C9 C 0.5084(3) 0.2665(6) 0.7612(3) 0.0215(10) Uani 1 1 d .
H9A H 0.4890 0.3882 0.7785 0.026 Uiso 1 1 calc R
H9B H 0.5105 0.1883 0.8075 0.026 Uiso 1 1 calc R
C10 C 0.6114(3) 0.2751(6) 0.7261(3) 0.0204(10) Uani 1 1 d .
H10A H 0.6266 0.1610 0.6993 0.025 Uiso 1 1 calc R
H10B H 0.6147 0.3734 0.6877 0.025 Uiso 1 1 calc R
C11 C 0.7822(3) 0.2943(5) 0.7777(3) 0.0174(9) Uani 1 1 d .
H5AN H 0.790(4) 0.278(8) 0.667(4) 0.039(19) Uiso 1 1 d .
H5BN H 0.885(4) 0.263(7) 0.705(3) 0.016(12) Uiso 1 1 d .
H1N H 0.369(3) 0.273(6) 0.373(3) 0.017(14) Uiso 1 1 d .
H2N H 0.121(2) 0.348(5) 0.479(3) 0.027(12) Uiso 1 1 d D
H4N H 0.667(3) 0.335(6) 0.830(3) 0.008(12) Uiso 1 1 d .
H6AN H 0.9071(16) 0.302(6) 0.828(3) 0.021(13) Uiso 1 1 d D
H6BN H 0.823(4) 0.301(9) 0.8844(16) 0.05(2) Uiso 1 1 d D

loop_
_atom_site_aniso_label
_atom_site_aniso_U_11
_atom_site_aniso_U_22
_atom_site_aniso_U_33
_atom_site_aniso_U_23
_atom_site_aniso_U_13
_atom_site_aniso_U_12
Cu1 0.0098(2) 0.0131(2) 0.0210(3) -0.0007(2) 0.0002(3) -0.00210(18)
Cl1 0.0140(5) 0.0259(6) 0.0288(6) 0.0046(5) -0.0007(4) -0.0090(4)
N1 0.014(2) 0.022(2) 0.018(2) -0.0038(17) 0.0035(17) -0.0054(16)
C1 0.011(2) 0.021(2) 0.033(3) -0.0069(19) -0.0011(18) 0.0041(18)
Cl2 0.0215(6) 0.0133(5) 0.0253(6) -0.0026(4) 0.0017(5) 0.0011(4)
N2 0.0039(15) 0.0137(15) 0.032(2) 0.0006(19) 0.002(2) -0.0020(12)
C2 0.013(2) 0.016(2) 0.026(3) -0.004(2) -0.0014(19) 0.0025(16)
Cl3 0.0157(6) 0.0312(6) 0.0261(6) -0.0053(5) 0.0002(5) 0.0023(5)
N3 0.0070(17) 0.0129(18) 0.019(2) -0.0014(15) 0.0018(15) 0.0015(14)
C3 0.013(2) 0.021(2) 0.027(3) 0.002(2) 0.004(2) 0.0001(18)
N4 0.017(2) 0.026(2) 0.018(2) -0.0022(18) 0.0012(18) 0.0009(16)
C4 0.014(2) 0.017(2) 0.031(3) 0.001(2) 0.001(2) 0.0000(19)
N5 0.015(2) 0.026(2) 0.024(3) -0.0017(18) 0.000(2) 0.0004(18)
C5 0.012(2) 0.021(2) 0.032(3) -0.006(2) -0.006(2) -0.007(2)
N6 0.013(2) 0.036(2) 0.022(2) 0.0019(19) 0.0011(18) -0.0033(18)
C6 0.024(3) 0.021(2) 0.024(3) -0.0081(19) -0.001(2) -0.0058(19)
C7 0.016(2) 0.012(2) 0.028(3) 0.0011(19) 0.001(2) 0.0002(17)
C8 0.018(2) 0.028(3) 0.028(3) 0.004(2) 0.001(2) -0.006(2)
C9 0.014(2) 0.025(2) 0.026(3) 0.0060(19) -0.0035(19) -0.004(2)
C10 0.023(2) 0.021(2) 0.017(3) -0.0009(19) -0.0014(19) 0.0026(19)
C11 0.017(2) 0.015(2) 0.020(2) 0.0023(18) -0.0015(19) 0.0018(17)

loop_
_atom_type_symbol
_atom_type_description
_atom_type_scat_dispersion_real
_atom_type_scat_dispersion_imag
_atom_type_scat_source
C C 0.0033 0.0016 'International Tables Vol C Tables 4.2.6.8 and 6.1.1.4'
H H 0.0000 0.0000 'International Tables Vol C Tables 4.2.6.8 and 6.1.1.4'
N N 0.0061 0.0033 'International Tables Vol C Tables 4.2.6.8 and 6.1.1.4'
Cl Cl 0.1484 0.1585 'International Tables Vol C Tables 4.2.6.8 and 6.1.1.4'
Cu Cu 0.3201 1.2651 'International Tables Vol C Tables 4.2.6.8 and 6.1.1.4'

loop_
_geom_angle_atom_site_label_1
_geom_angle_atom_site_label_2
_geom_angle_atom_site_label_3
_geom_angle
N2 Cu1 N1 83.31(15)
N2 Cu1 N3 83.51(14)
N1 Cu1 N3 82.23(15)
N2 Cu1 Cl1 168.29(13)
N1 Cu1 Cl1 91.98(11)
N3 Cu1 Cl1 106.53(10)
N2 Cu1 Cl2 88.65(10)
N1 Cu1 Cl2 163.07(12)
N3 Cu1 Cl2 111.71(10)
Cl1 Cu1 Cl2 93.01(4)
C1 N1 C6 112.5(4)
C1 N1 Cu1 106.4(3)
C6 N1 Cu1 111.6(3)
N1 C1 C2 110.2(3)
C5 N2 C4 115.5(3)
C5 N2 Cu1 105.2(3)
C4 N2 Cu1 111.8(3)
N3 C2 C1 110.9(3)
C2 N3 C7 111.8(3)
C2 N3 C3 113.4(3)
C7 N3 C3 112.1(3)
C2 N3 Cu1 105.9(3)
C7 N3 Cu1 113.8(2)
C3 N3 Cu1 99.2(2)
N3 C3 C4 112.2(4)
C11 N4 C10 123.3(4)
N2 C4 C3 113.0(4)
N2 C5 C6 109.4(3)
N1 C6 C5 108.6(4)
N3 C7 C8 113.5(3)
C9 C8 C7 113.8(4)
C10 C9 C8 113.5(4)
N4 C10 C9 108.9(4)
N5 C11 N4 120.4(4)
N5 C11 N6 119.2(4)
N4 C11 N6 120.4(4)

loop_
_geom_bond_atom_site_label_1
_geom_bond_atom_site_label_2
_geom_bond_distance
Cu1 N2 2.021(3)
Cu1 N1 2.034(4)
Cu1 N3 2.254(4)
Cu1 Cl1 2.2644(11)
Cu1 Cl2 2.3138(11)
N1 C1 1.482(6)
N1 C6 1.492(6)
C1 C2 1.514(7)
N2 C5 1.475(6)
N2 C4 1.478(6)
C2 N3 1.473(5)
N3 C7 1.474(6)
N3 C3 1.481(6)
C3 C4 1.521(6)
N4 C11 1.325(6)
N4 C10 1.472(6)
N5 C11 1.313(6)
C5 C6 1.521(6)
N6 C11 1.334(6)
C7 C8 1.534(6)
C8 C9 1.520(6)
C9 C10 1.511(6)

loop_
_geom_hbond_atom_site_label_D
_geom_hbond_atom_site_label_H
_geom_hbond_atom_site_label_A
_geom_hbond_distance_DH
_geom_hbond_distance_HA
_geom_hbond_distance_DA
_geom_hbond_angle_DHA
_geom_hbond_site_symmetry_A
N1 H1N Cl3 0.83(5) 2.47(5) 3.202(4) 148(4) 3_654
N2 H2N Cl1 0.860(19) 2.54(3) 3.339(3) 154(4) 4_465
N6 H6AN Cl3 0.858(19) 2.45(3) 3.242(4) 153(4) .
N5 H5BN Cl3 0.90(5) 2.33(5) 3.181(5) 159(4) .
